data_4338362
loop_
_publ_author_name
'\<Cern\'y, Radovan'
'Schouwink, Pascal'
'Sadikin, Yolanda'
'Stare, Katarina'
'Smr\<cok, L'ubom\'ir'
'Richter, Bo'
'Jensen, Torben R.'

_publ_section_title
;
 Trimetallic borohydride Li3MZn5(BH4)15 (M = Mg, Mn) containing two weakly
 interconnected frameworks.
;
_journal_issue 17
_journal_name_full 'Inorganic chemistry'
_journal_page_first 9941
_journal_page_last 9947
_journal_paper_doi 10.1021/ic401139k
_journal_volume 52
_journal_year 2013
_chemical_formula_structural 'Li3 Mg Zn5 (BH4)15'
_chemical_formula_sum 'B15 H60 Li3 Mg Zn5'
_chemical_formula_weight 595.05
_space_group_IT_number 193
_symmetry_space_group_name_Hall '-P 6c 2'
_symmetry_space_group_name_H-M 'P 63/m c m'
_cell_angle_alpha 90
_cell_angle_beta 90
_cell_angle_gamma 120
_cell_formula_units_Z 2
_cell_length_a 15.2369(52)
_cell_length_b 15.2369(52)
_cell_length_c 8.5328(43)
_cell_measurement_temperature 15
_cell_volume 1715.6(12)
_diffrn_ambient_temperature 15
_diffrn_radiation_probe neutron
_diffrn_radiation_wavelength 1.8857
_pd_proc_2theta_range_inc 0.1
_pd_proc_2theta_range_max 135.
_pd_proc_2theta_range_min 4.7
_pd_proc_wavelength 1.8857
_cod_data_source_file ic401139k_si_007.cif
_cod_data_source_block c_Mg_10_2_4
_cod_original_cell_volume 1715.6(15)
_cod_original_sg_symbol_H-M P_63/m_c_m
_cod_original_formula_sum 'B15 H60 Li3 Mg1 Zn5'
_cod_database_code 4338362

loop_
_symmetry_equiv_pos_as_xyz
'-x, -x+y, -z+1/2'
'-x, -x+y, z'
'-x, -y, -z'
'-x, -y, z+1/2'
'-x+y, -x, -z+1/2'
'-x+y, -x, z'
'-x+y, y, -z'
'-x+y, y, z+1/2'
'-y, -x, -z'
'-y, -x, z+1/2'
'-y, x-y, -z+1/2'
'-y, x-y, z'
'y, -x+y, -z'
'y, -x+y, z+1/2'
'y, x, -z+1/2'
'y, x, z'
'x-y, -y, -z+1/2'
'x-y, -y, z'
'x-y, x, -z'
'x-y, x, z+1/2'
'x, y, -z+1/2'
'x, y, z'
'x, x-y, -z'
'x, x-y, z+1/2'

loop_
_atom_site_label
_atom_site_type_symbol
_atom_site_symmetry_multiplicity
_atom_site_fract_x
_atom_site_fract_y
_atom_site_fract_z
_atom_site_occupancy
_atom_site_B_iso_or_equiv
Zn1 Zn 0 0.3333333 0.6666667 0.25 1 0.2(11)
Zn2 Zn 0 0.2770(32) 0 0.25 1 0.2(11)
Li1 Li 0 0.5993 0 0.25 0.667(76) 4(25)
Mg1 Mg 0 0.5993 0 0.25 0.333(76) 4(25)
Li2 Li 0 0 0 0 1.00(23) 4(11)
B1 B 0 0.1229191 0. 0.25 1 0.20(56)
H11 H 0 0.07735777 0. 0.3660676 1 4.00(71)
H12 H 0 0.1313284 -0.07483723 0.25 1 4.00(71)
B2 B 0 0.3356276 0. 0.02946536 1 0.20(56)
H21 H 0 0.2838908 0. -0.07803223 1 4.00(71)
H22 H 0 0.4096299 0. -0.02180427 1 4.00(71)
H23 H 0 0.2870762 -0.07483723 0.108849 1 4.00(71)
B3 B 0 0.4961648 0.2967715 0.25 1 0.20(56)
H31 H 0 0.4062172 0.236541 0.25 1 4.00(71)
H32 H 0 0.5095378 0.3819855 0.25 1 4.00(71)
H33 H 0 0.5344524 0.2842797 0.1342685 1 4.00(71)

loop_
_audit_conform_dict_name
_audit_conform_dict_location
cif_core.dic ftp://ftp.iucr.org/pub/cif_core.dic
cif_pd.dic ftp://ftp.iucr.org/pub/cif_pd.dic
